data_4505357
loop_
_publ_author_name
'van der Werff, Patricia M.'
'Batten, Stuart R.'
'Jensen, Paul'
'Moubaraki, Boujemaa'
'Murray, Keith S.'
'Cashion, John D.'

_publ_contact_author
;
    Dr. S.R. Batten
    School of Chemistry
    Monash University 3800
    AUSTRALIA
;
_publ_section_title
;
 Structure and Magnetism of 3D Anionic Metal Dicyanamide (MePh3P)[M(dca)3]
 (M = Fe, Co, Ni) and (EtPh3P)[M(dca)3] (M = Mn, Co, Ni) Networks
;
_journal_issue 3
_journal_name_full 'Crystal Growth &amp; Design'
_journal_page_first 503
_journal_paper_doi 10.1021/cg034258n
_journal_volume 4
_journal_year 2004
_chemical_formula_sum 'C26 H20 Co N9 P'
_chemical_formula_weight 548.41
_chemical_name_systematic
; 
 Ethyltriphenylphosphonium tris(dicyanamido)cobaltate(II)
;
_space_group_IT_number 19
_symmetry_cell_setting orthorhombic
_symmetry_space_group_name_Hall 'P 2ac 2ab'
_symmetry_space_group_name_H-M 'P 21 21 21'
_atom_sites_solution_hydrogens geom
_atom_sites_solution_primary direct
_atom_sites_solution_secondary difmap
_audit_creation_method SHELXL-97
_cell_angle_alpha 90.00
_cell_angle_beta 90.00
_cell_angle_gamma 90.00
_cell_formula_units_Z 8
_cell_length_a 14.2228(2)
_cell_length_b 16.7050(1)
_cell_length_c 21.6020(3)
_cell_measurement_temperature 123(2)
_cell_volume 5132.46(11)
_computing_cell_refinement 'Bruker XSCANS'
_computing_data_collection 'Bruker XSCANS'
_computing_data_reduction 'Bruker SHELXTL'
_computing_molecular_graphics 'Bruker SHELXTL'
_computing_publication_material 'Bruker SHELXTL'
_computing_structure_refinement 'SHELXL-97 (Sheldrick, 1997)'
_computing_structure_solution 'SHELXS-97 (Sheldrick, 1990)'
_diffrn_ambient_temperature 123(2)
_diffrn_measured_fraction_theta_full 0.999
_diffrn_measured_fraction_theta_max 0.994
_diffrn_measurement_device_type 'Bruker P4'
_diffrn_measurement_method '\w scans'
_diffrn_radiation_monochromator graphite
_diffrn_radiation_source 'fine-focus sealed tube'
_diffrn_radiation_type MoK\a
_diffrn_radiation_wavelength 0.71073
_diffrn_reflns_av_R_equivalents 0.0993
_diffrn_reflns_av_sigmaI/netI 0.0925
_diffrn_reflns_limit_h_max 19
_diffrn_reflns_limit_h_min -19
_diffrn_reflns_limit_k_max 18
_diffrn_reflns_limit_k_min -22
_diffrn_reflns_limit_l_max 28
_diffrn_reflns_limit_l_min -28
_diffrn_reflns_number 90513
_diffrn_reflns_theta_full 27.50
_diffrn_reflns_theta_max 28.68
_diffrn_reflns_theta_min 1.88
_exptl_absorpt_coefficient_mu 0.765
_exptl_absorpt_correction_type none
_exptl_crystal_colour pink/purple
_exptl_crystal_density_diffrn 1.419
_exptl_crystal_density_method 'not measured'
_exptl_crystal_description needle
_exptl_crystal_F_000 2248
_exptl_crystal_size_max 0.25
_exptl_crystal_size_mid 0.08
_exptl_crystal_size_min 0.05
_refine_diff_density_max 0.693
_refine_diff_density_min -0.677
_refine_diff_density_rms 0.095
_refine_ls_abs_structure_details 'Flack H D (1983), Acta Cryst. A39, 876-881'
_refine_ls_abs_structure_Flack -0.001(9)
_refine_ls_extinction_method none
_refine_ls_goodness_of_fit_ref 1.087
_refine_ls_hydrogen_treatment mixed
_refine_ls_matrix_type full
_refine_ls_number_parameters 669
_refine_ls_number_reflns 13043
_refine_ls_number_restraints 0
_refine_ls_restrained_S_all 1.087
_refine_ls_R_factor_all 0.0856
_refine_ls_R_factor_gt 0.0600
_refine_ls_shift/su_max 0.002
_refine_ls_shift/su_mean 0.000
_refine_ls_structure_factor_coef Fsqd
_refine_ls_weighting_details 'calc w=1/[\s^2^(Fo^2^)+(0.0149P)^2^+2.4488P] where P=(Fo^2^+2Fc^2^)/3'
_refine_ls_weighting_scheme calc
_refine_ls_wR_factor_gt 0.0698
_refine_ls_wR_factor_ref 0.0738
_reflns_number_gt 10717
_reflns_number_total 13043
_reflns_threshold_expression >2sigma(I)
_cod_data_source_file cg034258nsi20031223_013219.cif
_cod_data_source_block EtCo
_cod_depositor_comments
;
The following automatic conversions were performed:

'_symmetry_cell_setting' value 'Orthorhombic' changed to
'orthorhombic' according to
/home/saulius/struct/CIF-dictionaries/cif_core.dic dictionary named
'cif_core.dic' version 2.4.1 from 2010-06-29.

Automatic conversion script
Id: cif_fix_values 1715 2011-07-08 13:25:40Z adriana 
;
_cod_original_sg_symbol_H-M P2(1)2(1)2(1)
_cod_database_code 4505357

loop_
_symmetry_equiv_pos_as_xyz
'x, y, z'
'-x+1/2, -y, z+1/2'
'x+1/2, -y+1/2, -z'
'-x, y+1/2, -z+1/2'

loop_
_atom_site_label
_atom_site_type_symbol
_atom_site_fract_x
_atom_site_fract_y
_atom_site_fract_z
_atom_site_U_iso_or_equiv
_atom_site_adp_type
_atom_site_occupancy
_atom_site_symmetry_multiplicity
_atom_site_calc_flag
_atom_site_refinement_flags
Co1 Co -0.12924(2) 0.26820(2) 0.925217(15) 0.01370(8) Uani 1 1 d .
Co2 Co 0.03565(2) 0.26935(2) 0.598475(15) 0.01361(8) Uani 1 1 d .
N11 N -0.17347(15) 0.24429(13) 0.83416(11) 0.0209(5) Uani 1 1 d .
C11 C -0.18872(18) 0.24251(16) 0.78211(13) 0.0191(6) Uani 1 1 d .
N12 N -0.09495(17) 0.25904(14) 0.64324(11) 0.0252(6) Uani 1 1 d .
C12 C -0.14821(19) 0.25117(15) 0.68230(13) 0.0204(6) Uani 1 1 d .
N13 N -0.21429(18) 0.24062(19) 0.72374(11) 0.0422(8) Uani 1 1 d .
N21 N 0.00883(16) 0.28340(13) 0.88437(11) 0.0198(5) Uani 1 1 d .
C21 C 0.05906(19) 0.29146(14) 0.84271(13) 0.0147(6) Uani 1 1 d .
N22 N 0.09219(16) 0.28553(13) 0.68925(11) 0.0206(5) Uani 1 1 d .
C22 C 0.10233(18) 0.29083(15) 0.74187(14) 0.0169(6) Uani 1 1 d .
N23 N 0.12444(17) 0.30035(14) 0.80063(11) 0.0252(6) Uani 1 1 d .
N31 N -0.07557(18) 0.28746(14) 1.01630(11) 0.0258(6) Uani 1 1 d .
C31 C -0.0080(2) 0.27891(16) 1.04450(12) 0.0177(6) Uani 1 1 d .
N32 N 0.22527(16) 0.24495(12) 1.05076(10) 0.0197(5) Uani 1 1 d .
C32 C 0.1477(2) 0.25642(16) 1.06257(12) 0.0215(6) Uani 1 1 d .
N33 N 0.06192(17) 0.2698(2) 1.08267(11) 0.0426(7) Uani 1 1 d .
N41 N -0.15057(16) 0.39110(13) 0.91565(11) 0.0240(6) Uani 1 1 d .
C41 C -0.15833(19) 0.45925(17) 0.90907(13) 0.0216(7) Uani 1 1 d .
N42 N -0.06813(17) 0.64602(13) 0.89535(12) 0.0267(6) Uani 1 1 d .
C42 C -0.1164(2) 0.59080(16) 0.89800(14) 0.0237(7) Uani 1 1 d .
N43 N -0.17976(18) 0.53411(14) 0.89998(15) 0.0411(8) Uani 1 1 d .
N51 N 0.17091(17) 0.28285(14) 0.55724(11) 0.0225(5) Uani 1 1 d .
C51 C 0.2506(2) 0.29144(16) 0.55193(14) 0.0245(7) Uani 1 1 d .
N52 N 0.46090(16) 0.25128(13) 0.48445(10) 0.0202(5) Uani 1 1 d .
C52 C 0.39991(19) 0.27500(18) 0.51427(13) 0.0206(6) Uani 1 1 d .
N53 N 0.34108(19) 0.30786(18) 0.55262(15) 0.0512(9) Uani 1 1 d .
N61 N 0.01966(17) 0.39427(13) 0.58327(11) 0.0244(6) Uani 1 1 d .
C61 C 0.04615(19) 0.45067(15) 0.55732(13) 0.0182(6) Uani 1 1 d .
N62 N 0.10629(16) 0.64592(13) 0.55843(11) 0.0225(6) Uani 1 1 d .
C62 C 0.09053(19) 0.58088(17) 0.54387(13) 0.0179(6) Uani 1 1 d .
N63 N 0.07383(17) 0.50918(13) 0.52164(11) 0.0217(6) Uani 1 1 d .
P1 P 0.12786(5) 0.46670(4) 0.31264(3) 0.01657(15) Uani 1 1 d .
C111 C 0.02129(19) 0.52465(15) 0.31480(13) 0.0172(6) Uani 1 1 d .
C112 C -0.01619(19) 0.55443(15) 0.26014(13) 0.0185(6) Uani 1 1 d .
H112 H 0.0163 0.5468 0.2222 0.022 Uiso 1 1 calc R
C113 C -0.1012(2) 0.59531(16) 0.26091(14) 0.0220(7) Uani 1 1 d .
H113 H -0.1266 0.6163 0.2236 0.026 Uiso 1 1 calc R
C114 C -0.1487(2) 0.60531(17) 0.31593(15) 0.0262(7) Uani 1 1 d .
H114 H -0.2071 0.6328 0.3165 0.031 Uiso 1 1 calc R
C115 C -0.1114(2) 0.57533(17) 0.37035(14) 0.0277(7) Uani 1 1 d .
H115 H -0.1448 0.5823 0.4081 0.033 Uiso 1 1 calc R
C116 C -0.0261(2) 0.53523(16) 0.37068(13) 0.0231(6) Uani 1 1 d .
H116 H -0.0004 0.5154 0.4083 0.028 Uiso 1 1 calc R
C121 C 0.17566(19) 0.47860(15) 0.23668(12) 0.0165(6) Uani 1 1 d .
C122 C 0.2238(2) 0.54912(16) 0.22306(13) 0.0213(6) Uani 1 1 d .
H122 H 0.2379 0.5861 0.2552 0.026 Uiso 1 1 calc R
C123 C 0.2510(2) 0.56539(17) 0.16312(13) 0.0245(7) Uani 1 1 d .
H123 H 0.2841 0.6134 0.1541 0.029 Uiso 1 1 calc R
C124 C 0.2302(2) 0.51200(17) 0.11611(14) 0.0259(7) Uani 1 1 d .
H124 H 0.2476 0.5239 0.0747 0.031 Uiso 1 1 calc R
C125 C 0.1843(2) 0.44179(17) 0.12946(14) 0.0314(8) Uani 1 1 d .
H125 H 0.1714 0.4047 0.0972 0.038 Uiso 1 1 calc R
C126 C 0.1567(2) 0.42448(17) 0.18913(14) 0.0278(7) Uani 1 1 d .
H126 H 0.1249 0.3758 0.1979 0.033 Uiso 1 1 calc R
C131 C 0.21113(19) 0.50188(16) 0.36838(12) 0.0178(6) Uani 1 1 d .
C132 C 0.2045(2) 0.57781(17) 0.39450(14) 0.0245(7) Uani 1 1 d .
H132 H 0.1525 0.6113 0.3849 0.029 Uiso 1 1 calc R
C133 C 0.2738(2) 0.60437(19) 0.43457(14) 0.0343(8) Uani 1 1 d .
H133 H 0.2690 0.6558 0.4530 0.041 Uiso 1 1 calc R
C134 C 0.3498(2) 0.5563(2) 0.44770(15) 0.0376(9) Uani 1 1 d .
H134 H 0.3978 0.5753 0.4745 0.045 Uiso 1 1 calc R
C135 C 0.3570(2) 0.4803(2) 0.42231(15) 0.0401(8) Uani 1 1 d .
H135 H 0.4094 0.4473 0.4319 0.048 Uiso 1 1 calc R
C136 C 0.2877(2) 0.45304(19) 0.38304(15) 0.0309(8) Uani 1 1 d .
H136 H 0.2919 0.4008 0.3659 0.037 Uiso 1 1 calc R
C140 C 0.1003(2) 0.36357(16) 0.32688(14) 0.0247(7) Uani 1 1 d .
H14A H 0.0514 0.3465 0.2970 0.030 Uiso 1 1 calc R
H14B H 0.1572 0.3310 0.3189 0.030 Uiso 1 1 calc R
C141 C 0.0653(2) 0.34559(18) 0.39271(15) 0.0376(8) Uani 1 1 d .
H14C H 0.1115 0.3651 0.4229 0.056 Uiso 1 1 calc R
H14D H 0.0572 0.2877 0.3977 0.056 Uiso 1 1 calc R
H14E H 0.0050 0.3725 0.3995 0.056 Uiso 1 1 calc R
P2 P 0.22949(5) 0.08071(4) 0.84630(3) 0.01588(15) Uani 1 1 d .
C211 C 0.2958(2) -0.00283(16) 0.87569(13) 0.0188(6) Uani 1 1 d .
C212 C 0.3911(2) 0.00496(17) 0.88777(14) 0.0258(7) Uani 1 1 d .
H212 H 0.4240 0.0516 0.8750 0.031 Uiso 1 1 calc R
C213 C 0.4382(2) -0.05580(19) 0.91860(15) 0.0357(8) Uani 1 1 d .
H213 H 0.5036 -0.0511 0.9267 0.043 Uiso 1 1 calc R
C214 C 0.3898(2) -0.12314(19) 0.93751(15) 0.0368(9) Uani 1 1 d .
H214 H 0.4221 -0.1640 0.9595 0.044 Uiso 1 1 calc R
C215 C 0.2952(2) -0.13204(17) 0.92490(15) 0.0323(8) Uani 1 1 d .
H215 H 0.2630 -0.1792 0.9373 0.039 Uiso 1 1 calc R
C216 C 0.2477(2) -0.07189(16) 0.89418(13) 0.0245(7) Uani 1 1 d .
H216 H 0.1825 -0.0774 0.8856 0.029 Uiso 1 1 calc R
C221 C 0.29678(19) 0.14195(15) 0.79406(13) 0.0189(6) Uani 1 1 d .
C222 C 0.2828(2) 0.13657(18) 0.73097(14) 0.0280(7) Uani 1 1 d .
H222 H 0.2409 0.0977 0.7147 0.034 Uiso 1 1 calc R
C223 C 0.3303(2) 0.1881(2) 0.69137(16) 0.0354(8) Uani 1 1 d .
H223 H 0.3202 0.1848 0.6480 0.042 Uiso 1 1 calc R
C224 C 0.3922(2) 0.24439(18) 0.71478(15) 0.0327(8) Uani 1 1 d .
H224 H 0.4239 0.2800 0.6876 0.039 Uiso 1 1 calc R
C225 C 0.4077(2) 0.24869(17) 0.77746(16) 0.0327(8) Uani 1 1 d .
H225 H 0.4511 0.2867 0.7935 0.039 Uiso 1 1 calc R
C226 C 0.3603(2) 0.19761(17) 0.81761(15) 0.0279(7) Uani 1 1 d .
H226 H 0.3712 0.2007 0.8609 0.033 Uiso 1 1 calc R
C231 C 0.12648(19) 0.04423(14) 0.80730(12) 0.0156(6) Uani 1 1 d .
C232 C 0.1345(2) -0.02129(16) 0.76731(13) 0.0235(7) Uani 1 1 d .
H232 H 0.1932 -0.0476 0.7625 0.028 Uiso 1 1 calc R
C233 C 0.0570(2) -0.04741(17) 0.73503(14) 0.0240(7) Uani 1 1 d .
H233 H 0.0624 -0.0920 0.7080 0.029 Uiso 1 1 calc R
C234 C -0.0281(2) -0.00964(17) 0.74157(13) 0.0253(7) Uani 1 1 d .
H234 H -0.0810 -0.0278 0.7187 0.030 Uiso 1 1 calc R
C235 C -0.0373(2) 0.05497(16) 0.78139(14) 0.0256(7) Uani 1 1 d .
H235 H -0.0965 0.0804 0.7864 0.031 Uiso 1 1 calc R
C236 C 0.0404(2) 0.08233(15) 0.81389(13) 0.0193(6) Uani 1 1 d .
H236 H 0.0347 0.1272 0.8407 0.023 Uiso 1 1 calc R
C240 C 0.19691(19) 0.13969(15) 0.91263(12) 0.0190(6) Uani 1 1 d .
H24A H 0.2541 0.1640 0.9309 0.023 Uiso 1 1 calc R
H24B H 0.1549 0.1837 0.8993 0.023 Uiso 1 1 calc R
C241 C 0.1470(2) 0.08947(17) 0.96182(14) 0.0264(7) Uani 1 1 d .
H24C H 0.1011 0.0541 0.9418 0.040 Uiso 1 1 calc R
H24D H 0.1145 0.1249 0.9909 0.040 Uiso 1 1 calc R
H24E H 0.1933 0.0572 0.9842 0.040 Uiso 1 1 calc R

loop_
_atom_site_aniso_label
_atom_site_aniso_U_11
_atom_site_aniso_U_22
_atom_site_aniso_U_33
_atom_site_aniso_U_23
_atom_site_aniso_U_13
_atom_site_aniso_U_12
Co1 0.01330(18) 0.01155(16) 0.01624(18) 0.00066(15) 0.00040(15) 0.00150(16)
Co2 0.01324(18) 0.01127(16) 0.01633(18) -0.00110(16) 0.00068(15) 0.00002(15)
N11 0.0192(13) 0.0243(14) 0.0191(13) -0.0004(10) 0.0005(10) -0.0008(10)
C11 0.0090(14) 0.0241(16) 0.0242(17) -0.0003(12) 0.0044(12) -0.0040(11)
N12 0.0226(13) 0.0311(15) 0.0219(13) 0.0015(11) 0.0017(11) -0.0029(11)
C12 0.0168(16) 0.0231(17) 0.0213(15) -0.0037(11) -0.0042(13) -0.0046(11)
N13 0.0190(14) 0.090(2) 0.0180(14) -0.0039(15) 0.0018(11) -0.0162(15)
N21 0.0163(13) 0.0204(13) 0.0226(14) 0.0017(10) 0.0006(10) -0.0004(9)
C21 0.0126(14) 0.0120(14) 0.0195(15) -0.0006(11) -0.0050(13) 0.0008(10)
N22 0.0192(13) 0.0213(14) 0.0212(14) -0.0017(10) -0.0015(11) -0.0010(10)
C22 0.0126(15) 0.0148(14) 0.0232(17) 0.0017(11) 0.0017(12) -0.0047(10)
N23 0.0163(13) 0.0418(15) 0.0175(13) 0.0005(10) -0.0009(11) -0.0045(11)
N31 0.0204(14) 0.0357(16) 0.0213(14) -0.0019(11) 0.0010(11) 0.0063(11)
C31 0.0183(15) 0.0204(15) 0.0144(14) -0.0036(12) 0.0052(12) -0.0011(12)
N32 0.0178(13) 0.0175(13) 0.0238(13) 0.0004(9) -0.0039(10) -0.0011(10)
C32 0.0238(17) 0.0234(16) 0.0172(15) 0.0005(11) -0.0062(12) -0.0034(12)
N33 0.0179(14) 0.085(2) 0.0246(15) -0.0065(16) -0.0028(11) 0.0097(15)
N41 0.0202(14) 0.0171(13) 0.0346(16) 0.0019(10) 0.0018(11) 0.0003(10)
C41 0.0172(16) 0.0232(17) 0.0245(17) -0.0015(12) -0.0043(12) -0.0024(12)
N42 0.0293(15) 0.0144(13) 0.0363(16) 0.0018(11) -0.0021(13) 0.0003(11)
C42 0.0231(17) 0.0162(15) 0.0317(18) 0.0010(12) -0.0061(14) 0.0089(13)
N43 0.0246(15) 0.0111(13) 0.088(2) 0.0027(14) -0.0114(16) -0.0005(11)
N51 0.0193(14) 0.0255(14) 0.0229(14) -0.0050(10) 0.0023(11) 0.0002(10)
C51 0.0241(19) 0.0249(16) 0.0245(17) -0.0067(12) 0.0047(14) -0.0013(12)
N52 0.0137(12) 0.0253(14) 0.0217(13) -0.0027(9) -0.0004(11) -0.0009(10)
C52 0.0175(15) 0.0242(15) 0.0202(15) -0.0028(13) -0.0051(12) -0.0058(13)
N53 0.0182(16) 0.072(2) 0.064(2) -0.0439(17) 0.0145(15) -0.0098(14)
N61 0.0269(15) 0.0155(12) 0.0307(15) -0.0021(10) -0.0017(12) -0.0028(10)
C61 0.0166(15) 0.0163(15) 0.0218(16) -0.0079(12) -0.0035(12) 0.0009(12)
N62 0.0226(14) 0.0169(13) 0.0281(15) -0.0019(10) 0.0049(11) -0.0050(10)
C62 0.0157(15) 0.0206(16) 0.0175(15) 0.0025(12) -0.0006(12) 0.0003(12)
N63 0.0315(15) 0.0118(12) 0.0217(13) 0.0001(10) -0.0008(11) -0.0029(10)
P1 0.0149(4) 0.0164(3) 0.0184(4) 0.0005(3) 0.0028(3) 0.0005(3)
C111 0.0142(15) 0.0138(14) 0.0237(16) -0.0036(11) 0.0022(13) 0.0002(11)
C112 0.0173(16) 0.0189(14) 0.0193(15) -0.0039(11) 0.0005(12) -0.0022(11)
C113 0.0207(17) 0.0213(15) 0.0239(17) -0.0015(12) -0.0055(13) 0.0027(12)
C114 0.0143(17) 0.0276(17) 0.037(2) -0.0092(14) -0.0033(14) 0.0057(12)
C115 0.0246(19) 0.0330(17) 0.0254(17) -0.0070(13) 0.0072(14) 0.0039(14)
C116 0.0238(17) 0.0271(16) 0.0184(15) 0.0003(12) 0.0004(13) 0.0032(13)
C121 0.0158(15) 0.0183(14) 0.0153(15) 0.0021(11) 0.0046(12) 0.0042(11)
C122 0.0184(16) 0.0214(15) 0.0242(16) 0.0007(12) -0.0019(13) -0.0032(12)
C123 0.0194(17) 0.0266(16) 0.0273(17) 0.0079(13) 0.0021(13) -0.0071(12)
C124 0.0259(17) 0.0313(17) 0.0206(16) 0.0028(13) 0.0067(14) 0.0067(13)
C125 0.049(2) 0.0236(17) 0.0220(17) -0.0089(13) 0.0069(16) -0.0012(15)
C126 0.036(2) 0.0176(16) 0.0298(19) -0.0049(13) 0.0062(15) -0.0048(13)
C131 0.0125(15) 0.0255(16) 0.0155(15) 0.0006(11) 0.0017(12) -0.0006(12)
C132 0.0234(17) 0.0246(15) 0.0253(17) 0.0017(13) 0.0041(14) -0.0021(13)
C133 0.040(2) 0.0370(18) 0.0263(19) -0.0050(14) 0.0015(16) -0.0137(16)
C134 0.027(2) 0.064(2) 0.0221(18) -0.0019(16) -0.0032(15) -0.0151(17)
C135 0.0257(19) 0.059(2) 0.036(2) 0.0034(17) -0.0078(16) 0.0056(16)
C136 0.0268(19) 0.0351(18) 0.0310(19) -0.0047(14) -0.0006(15) 0.0085(14)
C140 0.0232(17) 0.0169(15) 0.0341(19) 0.0010(12) 0.0068(14) 0.0029(12)
C141 0.050(2) 0.0275(17) 0.035(2) 0.0119(15) 0.0084(17) -0.0021(15)
P2 0.0150(4) 0.0152(3) 0.0174(4) -0.0011(3) -0.0032(3) 0.0007(3)
C211 0.0235(17) 0.0165(14) 0.0165(15) -0.0038(11) -0.0033(12) 0.0038(12)
C212 0.0232(18) 0.0278(16) 0.0264(18) -0.0028(13) -0.0019(13) 0.0051(13)
C213 0.0287(19) 0.044(2) 0.035(2) -0.0064(15) -0.0139(15) 0.0143(15)
C214 0.051(2) 0.0293(18) 0.030(2) -0.0023(14) -0.0148(17) 0.0230(16)
C215 0.044(2) 0.0219(16) 0.0311(18) 0.0053(14) -0.0009(16) 0.0073(14)
C216 0.0234(17) 0.0240(15) 0.0260(17) 0.0000(13) -0.0012(14) 0.0047(12)
C221 0.0180(16) 0.0181(14) 0.0207(16) 0.0025(11) -0.0028(12) 0.0014(12)
C222 0.0267(18) 0.0335(17) 0.0238(17) 0.0019(13) -0.0026(14) -0.0060(14)
C223 0.035(2) 0.047(2) 0.0243(19) 0.0083(15) -0.0002(16) 0.0008(16)
C224 0.0290(19) 0.0265(19) 0.043(2) 0.0118(14) 0.0105(15) 0.0027(13)
C225 0.0285(18) 0.0249(19) 0.045(2) 0.0030(14) 0.0051(15) -0.0081(13)
C226 0.0283(18) 0.0263(16) 0.0290(18) 0.0012(13) -0.0032(15) -0.0065(14)
C231 0.0148(14) 0.0168(13) 0.0153(14) 0.0016(11) -0.0055(12) -0.0028(12)
C232 0.0201(16) 0.0223(15) 0.0280(17) -0.0041(12) 0.0002(14) -0.0008(13)
C233 0.0253(18) 0.0217(16) 0.0250(17) -0.0080(13) -0.0014(14) -0.0051(13)
C234 0.0198(17) 0.0285(17) 0.0275(17) -0.0003(13) -0.0089(14) -0.0074(13)
C235 0.0186(16) 0.0217(16) 0.0365(18) 0.0032(13) -0.0050(14) 0.0023(13)
C236 0.0203(16) 0.0138(14) 0.0239(16) -0.0006(11) -0.0046(13) -0.0004(12)
C240 0.0216(16) 0.0188(14) 0.0164(16) -0.0084(11) -0.0040(12) 0.0041(11)
C241 0.0301(19) 0.0272(16) 0.0220(17) -0.0088(13) 0.0030(14) 0.0005(14)

loop_
_atom_type_symbol
_atom_type_description
_atom_type_scat_dispersion_real
_atom_type_scat_dispersion_imag
_atom_type_scat_source
C C 0.0033 0.0016 'International Tables Vol C Tables 4.2.6.8 and 6.1.1.4'
H H 0.0000 0.0000 'International Tables Vol C Tables 4.2.6.8 and 6.1.1.4'
N N 0.0061 0.0033 'International Tables Vol C Tables 4.2.6.8 and 6.1.1.4'
P P 0.1023 0.0942 'International Tables Vol C Tables 4.2.6.8 and 6.1.1.4'
Co Co 0.3494 0.9721 'International Tables Vol C Tables 4.2.6.8 and 6.1.1.4'

loop_
_geom_angle_atom_site_label_1
_geom_angle_atom_site_label_2
_geom_angle_atom_site_label_3
_geom_angle
_geom_angle_site_symmetry_1
_geom_angle_site_symmetry_3
N41 Co1 N62 175.94(10) . 4_546
N41 Co1 N11 92.91(9) . .
N62 Co1 N11 91.09(9) 4_546 .
N41 Co1 N31 89.71(9) . .
N62 Co1 N31 86.33(9) 4_546 .
N11 Co1 N31 175.89(9) . .
N41 Co1 N32 89.11(8) . 3_457
N62 Co1 N32 90.55(8) 4_546 3_457
N11 Co1 N32 85.31(9) . 3_457
N31 Co1 N32 97.90(9) . 3_457
N41 Co1 N21 88.63(9) . .
N62 Co1 N21 92.38(9) 4_546 .
N11 Co1 N21 84.98(9) . .
N31 Co1 N21 91.92(9) . .
N32 Co1 N21 169.91(9) 3_457 .
N12 Co2 N52 86.10(9) . 3_456
N12 Co2 N42 94.83(9) . 4_546
N52 Co2 N42 90.26(9) 3_456 4_546
N12 Co2 N61 93.27(9) . .
N52 Co2 N61 88.58(9) 3_456 .
N42 Co2 N61 171.72(10) 4_546 .
N12 Co2 N51 177.02(9) . .
N52 Co2 N51 96.73(9) 3_456 .
N42 Co2 N51 86.12(9) 4_546 .
N61 Co2 N51 85.88(9) . .
N12 Co2 N22 85.45(9) . .
N52 Co2 N22 171.43(9) 3_456 .
N42 Co2 N22 89.04(9) 4_546 .
N61 Co2 N22 93.32(9) . .
N51 Co2 N22 91.75(9) . .
C11 N11 Co1 168.4(2) . .
N11 C11 N13 174.8(3) . .
C12 N12 Co2 159.4(2) . .
N12 C12 N13 175.4(3) . .
C12 N13 C11 117.0(2) . .
C21 N21 Co1 152.8(2) . .
N21 C21 N23 172.8(3) . .
C22 N22 Co2 164.7(2) . .
N22 C22 N23 172.9(3) . .
C21 N23 C22 119.1(2) . .
C31 N31 Co1 140.4(2) . .
N31 C31 N33 172.8(3) . .
C32 N32 Co1 152.9(2) . 3_557
N32 C32 N33 173.5(3) . .
C31 N33 C32 121.4(2) . .
C41 N41 Co1 176.8(2) . .
N41 C41 N43 171.8(3) . .
C42 N42 Co2 155.1(2) . 4_556
N42 C42 N43 173.0(3) . .
C41 N43 C42 122.6(3) . .
C51 N51 Co2 161.0(2) . .
N51 C51 N53 172.0(3) . .
C52 N52 Co2 155.6(2) . 3_556
N52 C52 N53 171.1(3) . .
C52 N53 C51 122.3(3) . .
C61 N61 Co2 146.9(2) . .
N61 C61 N63 172.7(3) . .
C62 N62 Co1 173.4(2) . 4_556
N62 C62 N63 174.4(3) . .
C61 N63 C62 121.5(2) . .
C121 P1 C131 109.25(13) . .
C121 P1 C140 110.34(13) . .
C131 P1 C140 110.17(14) . .
C121 P1 C111 106.53(12) . .
C131 P1 C111 111.33(12) . .
C140 P1 C111 109.16(13) . .
C112 C111 C116 120.4(2) . .
C112 C111 P1 119.6(2) . .
C116 C111 P1 119.9(2) . .
C111 C112 C113 120.0(3) . .
C114 C113 C112 119.8(3) . .
C113 C114 C115 120.1(3) . .
C114 C115 C116 121.0(3) . .
C115 C116 C111 118.7(3) . .
C122 C121 C126 119.2(3) . .
C122 C121 P1 118.3(2) . .
C126 C121 P1 122.0(2) . .
C123 C122 C121 120.2(3) . .
C122 C123 C124 120.2(3) . .
C125 C124 C123 119.9(3) . .
C124 C125 C126 120.7(3) . .
C125 C126 C121 119.9(3) . .
C132 C131 C136 119.6(3) . .
C132 C131 P1 121.8(2) . .
C136 C131 P1 118.5(2) . .
C133 C132 C131 119.8(3) . .
C134 C133 C132 120.0(3) . .
C133 C134 C135 120.8(3) . .
C136 C135 C134 119.5(3) . .
C135 C136 C131 120.3(3) . .
C141 C140 P1 114.7(2) . .
C231 P2 C221 109.42(12) . .
C231 P2 C240 110.44(13) . .
C221 P2 C240 108.97(13) . .
C231 P2 C211 109.24(12) . .
C221 P2 C211 112.56(13) . .
C240 P2 C211 106.17(13) . .
C212 C211 C216 120.1(3) . .
C212 C211 P2 120.4(2) . .
C216 C211 P2 119.0(2) . .
C213 C212 C211 119.6(3) . .
C214 C213 C212 119.9(3) . .
C213 C214 C215 121.0(3) . .
C216 C215 C214 119.5(3) . .
C215 C216 C211 119.9(3) . .
C222 C221 C226 119.8(3) . .
C222 C221 P2 120.4(2) . .
C226 C221 P2 119.7(2) . .
C221 C222 C223 119.9(3) . .
C224 C223 C222 120.4(3) . .
C225 C224 C223 119.9(3) . .
C224 C225 C226 120.3(3) . .
C225 C226 C221 119.8(3) . .
C236 C231 C232 119.6(3) . .
C236 C231 P2 121.1(2) . .
C232 C231 P2 119.2(2) . .
C233 C232 C231 119.7(3) . .
C234 C233 C232 120.6(3) . .
C233 C234 C235 120.3(3) . .
C234 C235 C236 119.7(3) . .
C235 C236 C231 120.0(3) . .
C241 C240 P2 111.87(18) . .

loop_
_geom_bond_atom_site_label_1
_geom_bond_atom_site_label_2
_geom_bond_distance
_geom_bond_site_symmetry_2
Co1 N41 2.086(2) .
Co1 N62 2.099(2) 4_546
Co1 N11 2.103(2) .
Co1 N31 2.135(3) .
Co1 N32 2.145(2) 3_457
Co1 N21 2.168(2) .
Co2 N12 2.101(2) .
Co2 N52 2.111(2) 3_456
Co2 N42 2.116(2) 4_546
Co2 N61 2.125(2) .
Co2 N51 2.132(2) .
Co2 N22 2.137(2) .
N11 C11 1.145(3) .
C11 N13 1.313(4) .
N12 C12 1.142(3) .
C12 N13 1.310(4) .
N21 C21 1.157(3) .
C21 N23 1.309(4) .
N22 C22 1.149(3) .
C22 N23 1.317(4) .
N31 C31 1.146(3) .
C31 N33 1.301(4) .
N32 C32 1.148(3) .
N32 Co1 2.145(2) 3_557
C32 N33 1.314(4) .
N41 C41 1.153(3) .
C41 N43 1.302(4) .
N42 C42 1.151(3) .
N42 Co2 2.116(2) 4_556
C42 N43 1.308(4) .
N51 C51 1.148(4) .
C51 N53 1.316(4) .
N52 C52 1.151(3) .
N52 Co2 2.111(2) 3_556
C52 N53 1.299(4) .
N61 C61 1.159(3) .
C61 N63 1.305(4) .
N62 C62 1.153(3) .
N62 Co1 2.099(2) 4_556
C62 N63 1.312(4) .
P1 C121 1.787(3) .
P1 C131 1.788(3) .
P1 C140 1.793(3) .
P1 C111 1.799(3) .
C111 C112 1.388(4) .
C111 C116 1.394(4) .
C112 C113 1.389(4) .
C113 C114 1.377(4) .
C114 C115 1.383(4) .
C115 C116 1.386(4) .
C121 C122 1.394(4) .
C121 C126 1.395(4) .
C122 C123 1.378(4) .
C123 C124 1.383(4) .
C124 C125 1.373(4) .
C125 C126 1.378(4) .
C131 C132 1.391(4) .
C131 C136 1.396(4) .
C132 C133 1.386(4) .
C133 C134 1.375(5) .
C134 C135 1.386(5) .
C135 C136 1.379(4) .
C140 C141 1.536(4) .
P2 C231 1.797(3) .
P2 C221 1.799(3) .
P2 C240 1.800(3) .
P2 C211 1.800(3) .
C211 C212 1.387(4) .
C211 C216 1.399(4) .
C212 C213 1.386(4) .
C213 C214 1.380(5) .
C214 C215 1.381(5) .
C215 C216 1.381(4) .
C221 C222 1.380(4) .
C221 C226 1.393(4) .
C222 C223 1.389(4) .
C223 C224 1.383(4) .
C224 C225 1.374(4) .
C225 C226 1.391(4) .
C231 C236 1.387(4) .
C231 C232 1.399(4) .
C232 C233 1.376(4) .
C233 C234 1.372(4) .
C234 C235 1.386(4) .
C235 C236 1.387(4) .
C240 C241 1.529(4) .
